data_2207532
loop_
_publ_author_name
'Hartung, Jens'
'Daniel, Kristina'
'Schmidt, Philipp'
'Laug, Stefanie'
'Svoboda, Ingrid'
'Fuess, Hartmut'

_publ_section_title
;
1,2-Bis[4-(4-chlorophenyl)-1,3-thiazol-2-yl]disulfane
;
_journal_coeditor_code FL6196
_journal_issue 12
_journal_name_full 'Acta Crystallographica, Section E'
_journal_page_first o3974
_journal_page_last o3976
_journal_paper_doi 10.1107/S1600536805034860
_journal_volume 61
_journal_year 2005
_chemical_formula_iupac 'C18 H10 Cl2 N2 S4'
_chemical_formula_moiety 'C18 H10 Cl2 N2 S4'
_chemical_formula_sum 'C18 H10 Cl2 N2 S4'
_chemical_formula_weight 453.44
_chemical_melting_point 430
_chemical_name_systematic
;
1,2-bis[4-(p-chlorophenyl)-1,3-thiazol-2-yl]disulfane
;
_space_group_IT_number 14
_symmetry_cell_setting monoclinic
_symmetry_space_group_name_Hall '-P 2ybc'
_symmetry_space_group_name_H-M 'P 1 21/c 1'
_atom_sites_solution_hydrogens geom
_atom_sites_solution_primary direct
_atom_sites_solution_secondary difmap
_audit_creation_method SHELXL97
_cell_angle_alpha 90.00
_cell_angle_beta 106.280(10)
_cell_angle_gamma 90.00
_cell_formula_units_Z 4
_cell_length_a 22.643(2)
_cell_length_b 5.702(2)
_cell_length_c 15.315(3)
_cell_measurement_reflns_used 25
_cell_measurement_temperature 301(2)
_cell_measurement_theta_max 11.79
_cell_measurement_theta_min 4.43
_cell_volume 1898.0(8)
_computing_cell_refinement 'CAD-4 Diffractometer Control Software'
_computing_data_collection
;
CAD-4 Diffractometer Control Software (Enraf--Nonius, 1993)
;
_computing_data_reduction 'CAD-4 Diffractometer Control Software'
_computing_molecular_graphics
;
PLATON (Spek, 2003) and ORTEP-3 (Farrugia, 1997)
;
_computing_publication_material SHELXL97
_computing_structure_refinement 'SHELXL97 (Sheldrick, 1997)'
_computing_structure_solution 'SHELXS97 (Sheldrick, 1997)'
_diffrn_ambient_temperature 301(2)
_diffrn_detector_area_resol_mean 0.8
_diffrn_measured_fraction_theta_full 1.000
_diffrn_measured_fraction_theta_max 1.000
_diffrn_measurement_device_type 'Enraf--Nonius CAD-4'
_diffrn_measurement_method \w/2\q
_diffrn_radiation_monochromator graphite
_diffrn_radiation_source 'fine-focus sealed tube'
_diffrn_radiation_type MoK\a
_diffrn_radiation_wavelength 0.71093
_diffrn_reflns_av_R_equivalents 0.0314
_diffrn_reflns_av_sigmaI/netI 0.0973
_diffrn_reflns_limit_h_max 24
_diffrn_reflns_limit_h_min -23
_diffrn_reflns_limit_k_max 0
_diffrn_reflns_limit_k_min -6
_diffrn_reflns_limit_l_max 1
_diffrn_reflns_limit_l_min -16
_diffrn_reflns_number 2751
_diffrn_reflns_theta_full 22.97
_diffrn_reflns_theta_max 22.97
_diffrn_reflns_theta_min 1.87
_diffrn_standards_decay_% 0.7
_diffrn_standards_interval_time 120
_diffrn_standards_number 3
_exptl_absorpt_coefficient_mu 0.79
_exptl_absorpt_correction_T_max 0.9824
_exptl_absorpt_correction_T_min 0.6166
_exptl_absorpt_correction_type psi-scan
_exptl_absorpt_process_details '(North <i>et al.</i>,  1968)'
_exptl_crystal_colour colourless
_exptl_crystal_density_diffrn 1.587
_exptl_crystal_density_method 'not measured'
_exptl_crystal_description needle
_exptl_crystal_F_000 920
_exptl_crystal_size_max 0.75
_exptl_crystal_size_mid 0.08
_exptl_crystal_size_min 0.03
_refine_diff_density_max 0.218
_refine_diff_density_min -0.259
_refine_ls_extinction_method none
_refine_ls_goodness_of_fit_ref 0.967
_refine_ls_hydrogen_treatment constr
_refine_ls_matrix_type full
_refine_ls_number_parameters 235
_refine_ls_number_reflns 2626
_refine_ls_number_restraints 0
_refine_ls_restrained_S_all 0.967
_refine_ls_R_factor_all 0.1457
_refine_ls_R_factor_gt 0.0390
_refine_ls_shift/su_max 0.000
_refine_ls_shift/su_mean 0.000
_refine_ls_structure_factor_coef Fsqd
_refine_ls_weighting_details 'calc w = 1/[\s^2^(Fo^2^)+(0.0594P)^2^] where P=(Fo^2^+2Fc^2^)/3'
_refine_ls_weighting_scheme calc
_refine_ls_wR_factor_gt 0.0924
_refine_ls_wR_factor_ref 0.1176
_reflns_number_gt 1362
_reflns_number_total 2626
_reflns_threshold_expression I>2\s(I)
_cod_data_source_file fl6196.cif
_cod_depositor_comments
;
The following automatic conversions were performed:
'_symmetry_cell_setting' value 'Monoclinic' changed to 'monoclinic'
according to '/home/saulius/struct/CIF-dictionaries/cif_core.dic'
dictionary named 'cif_core.dic' version 2.4.1 from 2010-06-29.

Automatic conversion script
Id: cif_fix_enum 1527 2010-12-29 10:47:43Z saulius 
;
_cod_original_sg_symbol_H-M 'P 21/c'
_cod_database_code 2207532

loop_
_symmetry_equiv_pos_as_xyz
'x, y, z'
'-x, y+1/2, -z+1/2'
'-x, -y, -z'
'x, -y-1/2, z-1/2'

loop_
_atom_site_label
_atom_site_fract_x
_atom_site_fract_y
_atom_site_fract_z
_atom_site_U_iso_or_equiv
_atom_site_adp_type
_atom_site_calc_flag
_atom_site_refinement_flags
_atom_site_occupancy
_atom_site_type_symbol
C2 0.1483(2) -0.0298(8) -0.0388(3) 0.0522(12) Uani d . 1 C
C4 0.0491(2) 0.0116(8) -0.1049(3) 0.0481(12) Uani d . 1 C
C5 0.0703(2) 0.2094(10) -0.1344(3) 0.0681(15) Uani d . 1 C
H5 0.0452 0.3183 -0.1727 0.082 Uiso calc R 1 H
C6 -0.0150(2) -0.0649(8) -0.1253(3) 0.0456(11) Uani d . 1 C
C7 -0.0637(2) 0.0707(8) -0.1766(3) 0.0516(12) Uani d . 1 C
H7 -0.0552 0.2149 -0.1988 0.062 Uiso calc R 1 H
C8 -0.1234(2) -0.0020(8) -0.1953(3) 0.0571(13) Uani d . 1 C
H8 -0.1551 0.0917 -0.2296 0.069 Uiso calc R 1 H
C9 -0.1362(2) -0.2162(9) -0.1628(3) 0.0541(13) Uani d . 1 C
C10 -0.0896(2) -0.3544(9) -0.1102(3) 0.0575(13) Uani d . 1 C
H10 -0.0984 -0.4971 -0.0872 0.069 Uiso calc R 1 H
C11 -0.0299(2) -0.2769(8) -0.0924(3) 0.0551(13) Uani d . 1 C
H11 0.0016 -0.3698 -0.0571 0.066 Uiso calc R 1 H
C12 0.3002(2) -0.0633(9) -0.0793(4) 0.0590(14) Uani d . 1 C
C14 0.3432(2) -0.0888(9) -0.1923(4) 0.0588(14) Uani d . 1 C
C15 0.3172(2) -0.3042(9) -0.1973(4) 0.0713(16) Uani d . 1 C
H15 0.3200 -0.4173 -0.2397 0.086 Uiso calc R 1 H
C16 0.3771(2) 0.0104(9) -0.2518(4) 0.0597(14) Uani d . 1 C
C17 0.4110(2) 0.2157(9) -0.2292(4) 0.0630(14) Uani d . 1 C
H17 0.4123 0.2931 -0.1752 0.076 Uiso calc R 1 H
C18 0.4426(2) 0.3049(10) -0.2866(4) 0.0719(16) Uani d . 1 C
H18 0.4649 0.4432 -0.2713 0.086 Uiso calc R 1 H
C19 0.4416(2) 0.1923(12) -0.3656(4) 0.0760(17) Uani d . 1 C
C20 0.4090(3) -0.0128(12) -0.3891(4) 0.0835(18) Uani d . 1 C
H20 0.4087 -0.0912 -0.4425 0.100 Uiso calc R 1 H
C21 0.3773(3) -0.0990(11) -0.3324(4) 0.0797(17) Uani d . 1 C
H21 0.3548 -0.2367 -0.3485 0.096 Uiso calc R 1 H
N3 0.09534(18) -0.1259(7) -0.0498(3) 0.0518(10) Uani d . 1 N
N13 0.33289(17) 0.0487(7) -0.1226(3) 0.0574(11) Uani d . 1 N
S1 0.14810(6) 0.2366(3) -0.09357(11) 0.0742(5) Uani d . 1 S
S2 0.21526(6) -0.1582(3) 0.03159(10) 0.0681(4) Uani d . 1 S
S3 0.28207(6) 0.0627(2) 0.01482(10) 0.0688(4) Uani d . 1 S
S4 0.27885(7) -0.3452(2) -0.11796(12) 0.0781(5) Uani d . 1 S
Cl1 -0.21147(6) -0.3189(3) -0.18986(11) 0.0797(5) Uani d . 1 Cl
Cl2 0.48262(9) 0.3031(4) -0.43649(13) 0.1181(7) Uani d . 1 Cl

loop_
_atom_site_aniso_label
_atom_site_aniso_U_11
_atom_site_aniso_U_22
_atom_site_aniso_U_33
_atom_site_aniso_U_12
_atom_site_aniso_U_13
_atom_site_aniso_U_23
C2 0.067(3) 0.044(3) 0.048(3) -0.004(3) 0.020(2) 0.000(2)
C4 0.064(3) 0.047(3) 0.036(3) -0.005(3) 0.019(2) -0.002(2)
C5 0.071(3) 0.069(4) 0.066(3) 0.004(3) 0.023(3) 0.030(3)
C6 0.063(3) 0.037(3) 0.039(3) -0.002(3) 0.018(2) -0.003(2)
C7 0.070(3) 0.034(3) 0.050(3) -0.002(3) 0.016(3) -0.003(2)
C8 0.065(4) 0.045(3) 0.058(3) 0.004(3) 0.011(3) -0.001(3)
C9 0.056(3) 0.049(3) 0.055(3) -0.004(3) 0.014(3) -0.014(3)
C10 0.070(4) 0.043(3) 0.058(3) -0.008(3) 0.015(3) 0.000(3)
C11 0.066(3) 0.044(3) 0.055(3) 0.002(3) 0.016(3) 0.005(3)
C12 0.049(3) 0.045(3) 0.075(4) -0.004(3) 0.003(3) 0.003(3)
C14 0.043(3) 0.045(3) 0.084(4) 0.002(2) 0.009(3) -0.001(3)
C15 0.066(3) 0.043(3) 0.107(5) -0.009(3) 0.027(3) -0.010(3)
C16 0.046(3) 0.043(3) 0.083(4) -0.001(3) 0.007(3) -0.001(3)
C17 0.060(3) 0.049(3) 0.082(4) -0.003(3) 0.024(3) -0.005(3)
C18 0.065(4) 0.053(4) 0.095(5) -0.003(3) 0.017(3) 0.001(3)
C19 0.061(3) 0.084(5) 0.080(4) -0.003(3) 0.016(3) 0.006(4)
C20 0.087(4) 0.082(5) 0.079(4) -0.010(4) 0.019(4) -0.016(4)
C21 0.079(4) 0.067(4) 0.088(5) -0.018(3) 0.015(4) -0.020(4)
N3 0.060(3) 0.042(2) 0.054(2) 0.002(2) 0.016(2) 0.004(2)
N13 0.048(2) 0.045(2) 0.073(3) -0.005(2) 0.007(2) 0.006(2)
S1 0.0714(9) 0.0662(10) 0.0849(10) -0.0080(8) 0.0218(8) 0.0322(8)
S2 0.0676(9) 0.0566(9) 0.0749(9) -0.0063(7) 0.0113(7) 0.0183(8)
S3 0.0675(9) 0.0564(9) 0.0741(9) -0.0136(7) 0.0060(7) 0.0053(8)
S4 0.0767(10) 0.0436(8) 0.1125(12) -0.0145(8) 0.0240(9) 0.0004(9)
Cl1 0.0652(9) 0.0736(10) 0.0922(10) -0.0146(8) 0.0089(7) -0.0058(9)
Cl2 0.1247(14) 0.1327(17) 0.1067(13) -0.0282(13) 0.0487(11) 0.0099(13)

loop_
_atom_type_symbol
_atom_type_description
_atom_type_scat_dispersion_real
_atom_type_scat_dispersion_imag
_atom_type_scat_source
C C 0.0020 0.0020 'International Tables Vol C Tables 4.2.6.8 and 6.1.1.4'
H H 0.0000 0.0000 'International Tables Vol C Tables 4.2.6.8 and 6.1.1.4'
N N 0.0040 0.0030 'International Tables Vol C Tables 4.2.6.8 and 6.1.1.4'
S S 0.1100 0.1240 'International Tables Vol C Tables 4.2.6.8 and 6.1.1.4'
Cl Cl 0.1320 0.1590 'International Tables Vol C Tables 4.2.6.8 and 6.1.1.4'

loop_
_geom_angle_atom_site_label_1
_geom_angle_atom_site_label_2
_geom_angle_atom_site_label_3
_geom_angle
_geom_angle_publ_flag
N3 C2 S1 115.7(4) yes
N3 C2 S2 121.1(4) yes
S1 C2 S2 123.1(3) ?
C5 C4 N3 113.3(4) yes
C5 C4 C6 127.0(5) ?
N3 C4 C6 119.7(4) ?
C4 C5 S1 112.4(4) yes
C4 C5 H5 123.8 ?
S1 C5 H5 123.8 ?
C11 C6 C7 117.0(4) ?
C11 C6 C4 120.7(4) ?
C7 C6 C4 122.3(4) ?
C8 C7 C6 122.0(5) ?
C8 C7 H7 119.0 ?
C6 C7 H7 119.0 ?
C7 C8 C9 119.2(5) ?
C7 C8 H8 120.4 ?
C9 C8 H8 120.4 ?
C8 C9 C10 120.9(4) ?
C8 C9 Cl1 120.1(4) ?
C10 C9 Cl1 119.0(4) ?
C11 C10 C9 118.6(5) ?
C11 C10 H10 120.7 ?
C9 C10 H10 120.7 ?
C10 C11 C6 122.3(5) ?
C10 C11 H11 118.9 ?
C6 C11 H11 118.9 ?
N13 C12 S4 115.3(4) yes
N13 C12 S3 121.2(4) yes
S4 C12 S3 123.5(3) ?
C15 C14 N13 112.9(5) yes
C15 C14 C16 127.8(5) ?
N13 C14 C16 119.3(4) ?
C14 C15 S4 112.7(4) yes
C14 C15 H15 123.6 ?
S4 C15 H15 123.6 ?
C21 C16 C17 117.6(5) ?
C21 C16 C14 121.0(5) ?
C17 C16 C14 121.4(5) ?
C18 C17 C16 120.1(5) ?
C18 C17 H17 120.0 ?
C16 C17 H17 120.0 ?
C19 C18 C17 120.6(5) ?
C19 C18 H18 119.7 ?
C17 C18 H18 119.7 ?
C18 C19 C20 120.4(6) ?
C18 C19 Cl2 120.3(5) ?
C20 C19 Cl2 119.2(5) ?
C21 C20 C19 118.6(6) ?
C21 C20 H20 120.7 ?
C19 C20 H20 120.7 ?
C20 C21 C16 122.6(6) ?
C20 C21 H21 118.7 ?
C16 C21 H21 118.7 ?
C2 N3 C4 110.9(4) yes
C12 N13 C14 110.9(4) ?
C5 S1 C2 87.7(2) yes
C2 S2 S3 102.04(17) yes
C12 S3 S2 101.69(18) yes
C15 S4 C12 88.1(3) yes

loop_
_geom_bond_atom_site_label_1
_geom_bond_atom_site_label_2
_geom_bond_distance
_geom_bond_publ_flag
C2 N3 1.285(5) yes
C2 S1 1.735(5) yes
C2 S2 1.756(5) yes
C4 C5 1.352(6) yes
C4 N3 1.389(6) yes
C4 C6 1.463(6) yes
C5 S1 1.703(5) yes
C5 H5 0.9300 ?
C6 C11 1.387(6) ?
C6 C7 1.395(6) ?
C7 C8 1.365(6) ?
C7 H7 0.9300 ?
C8 C9 1.380(7) ?
C8 H8 0.9300 ?
C9 C10 1.380(7) ?
C9 Cl1 1.739(5) yes
C10 C11 1.375(6) ?
C10 H10 0.9300 ?
C11 H11 0.9300 ?
C12 N13 1.293(6) yes
C12 S4 1.734(5) yes
C12 S3 1.758(5) yes
C14 C15 1.354(7) yes
C14 N13 1.396(6) yes
C14 C16 1.460(7) yes
C15 S4 1.696(6) yes
C15 H15 0.9300 ?
C16 C21 1.383(7) ?
C16 C17 1.389(7) ?
C17 C18 1.378(7) ?
C17 H17 0.9300 ?
C18 C19 1.364(7) ?
C18 H18 0.9300 ?
C19 C20 1.376(8) ?
C19 Cl2 1.734(6) ?
C20 C21 1.365(7) ?
C20 H20 0.9300 ?
C21 H21 0.9300 ?
S2 S3 2.0395(19) yes

loop_
_geom_torsion_atom_site_label_1
_geom_torsion_atom_site_label_2
_geom_torsion_atom_site_label_3
_geom_torsion_atom_site_label_4
_geom_torsion
_geom_torsion_publ_flag
N3 C4 C5 S1 -1.2(5) ?
C6 C4 C5 S1 178.9(4) ?
C5 C4 C6 C11 178.0(5) ?
N3 C4 C6 C11 -2.0(6) yes
C5 C4 C6 C7 -3.1(7) ?
N3 C4 C6 C7 177.0(4) ?
C11 C6 C7 C8 -1.0(7) ?
C4 C6 C7 C8 180.0(4) ?
C6 C7 C8 C9 -0.2(7) ?
C7 C8 C9 C10 1.4(7) ?
C7 C8 C9 Cl1 -177.1(4) ?
C8 C9 C10 C11 -1.4(7) ?
Cl1 C9 C10 C11 177.1(4) ?
C9 C10 C11 C6 0.2(7) ?
C7 C6 C11 C10 1.0(7) ?
C4 C6 C11 C10 -180.0(4) ?
N13 C14 C15 S4 0.5(6) ?
C16 C14 C15 S4 -177.2(4) ?
C15 C14 C16 C21 11.3(8) ?
N13 C14 C16 C21 -166.3(5) ?
C15 C14 C16 C17 -167.9(5) ?
N13 C14 C16 C17 14.6(7) yes
C21 C16 C17 C18 0.7(7) ?
C14 C16 C17 C18 179.9(4) ?
C16 C17 C18 C19 -0.6(8) ?
C17 C18 C19 C20 -0.2(8) ?
C17 C18 C19 Cl2 -178.9(4) ?
C18 C19 C20 C21 0.9(9) ?
Cl2 C19 C20 C21 179.6(4) ?
C19 C20 C21 C16 -0.8(9) ?
C17 C16 C21 C20 0.0(8) ?
C14 C16 C21 C20 -179.2(5) ?
S1 C2 N3 C4 0.0(5) ?
S2 C2 N3 C4 177.4(3) ?
C5 C4 N3 C2 0.7(6) ?
C6 C4 N3 C2 -179.3(4) ?
S4 C12 N13 C14 0.2(5) ?
S3 C12 N13 C14 177.8(3) ?
C15 C14 N13 C12 -0.5(6) ?
C16 C14 N13 C12 177.4(4) ?
C4 C5 S1 C2 0.9(4) ?
N3 C2 S1 C5 -0.6(4) ?
S2 C2 S1 C5 -177.9(3) ?
N3 C2 S2 S3 176.9(3) ?
S1 C2 S2 S3 -5.9(3) ?
N13 C12 S3 S2 167.0(4) ?
S4 C12 S3 S2 -15.5(3) yes
C2 S2 S3 C12 -89.1(2) yes
C14 C15 S4 C12 -0.4(4) ?
N13 C12 S4 C15 0.1(4) ?
S3 C12 S4 C15 -177.5(3) ?

loop_
_cod_related_entry_id
_cod_related_entry_database
_cod_related_entry_code
1 ChemSpider 8893837
